data_2312384
loop_
_publ_author_name
'Le Garff, Paul'
'Maria Losus, Renny'
'Chaudhary, Simran'
'Dobrza&#x144;ska, Liliana'

_publ_section_title
;
 Tailoring the dimensionality of metal complexes via ligand modifications.
;
_journal_issue 1
_journal_name_full 'Acta crystallographica Section B, Structural science, crystal engineering and materials'
_journal_paper_doi 10.1107/S2052520623010260
_journal_volume 80
_journal_year 2024
_chemical_formula_sum 'C38 H48 Cu2 N12 O12'
_chemical_formula_weight 991.96
_space_group_crystal_system triclinic
_space_group_IT_number 2
_space_group_name_Hall '-P 1'
_space_group_name_H-M_alt 'P -1'
_atom_sites_solution_hydrogens geom
_atom_sites_solution_primary direct
_audit_creation_method SHELXL-2018/3
_cell_angle_alpha 68.8860(10)
_cell_angle_beta 89.0490(10)
_cell_angle_gamma 79.7490(10)
_cell_formula_units_Z 1
_cell_length_a 7.67820(10)
_cell_length_b 12.18950(10)
_cell_length_c 12.78010(10)
_cell_measurement_reflns_used 17873
_cell_measurement_temperature 100(2)
_cell_measurement_theta_max 76.2040
_cell_measurement_theta_min 3.6980
_cell_volume 1096.55(2)
_computing_cell_refinement 'CrysAlisPro 1.171.42.55a (Rigaku OD, 2022)'
_computing_data_collection 'CrysAlisPro 1.171.42.55a (Rigaku OD, 2022)'
_computing_data_reduction 'CrysAlisPro 1.171.42.55a (Rigaku OD, 2022)'
_computing_molecular_graphics 'Mercury (Macrae et al., 2020)'
_computing_structure_refinement 'SHELXL-2018/3 (Sheldrick, 2018)'
_computing_structure_solution 'SHELXT 2018/2 (Sheldrick, 2018)'
_diffrn_ambient_temperature 100(2)
_diffrn_detector_area_resol_mean 10.0000
_diffrn_measured_fraction_theta_full 0.998
_diffrn_measured_fraction_theta_max 0.930
_diffrn_measurement_device_type 'XtaLAB Synergy, Dualflex, HyPix'
_diffrn_measurement_method '\w scans'
_diffrn_radiation_type CuK\a
_diffrn_radiation_wavelength 1.54184
_diffrn_reflns_av_R_equivalents 0.0353
_diffrn_reflns_av_unetI/netI 0.0197
_diffrn_reflns_Laue_measured_fraction_full 0.998
_diffrn_reflns_Laue_measured_fraction_max 0.930
_diffrn_reflns_limit_h_max 9
_diffrn_reflns_limit_h_min -9
_diffrn_reflns_limit_k_max 15
_diffrn_reflns_limit_k_min -14
_diffrn_reflns_limit_l_max 15
_diffrn_reflns_limit_l_min -15
_diffrn_reflns_number 27783
_diffrn_reflns_point_group_measured_fraction_full 0.998
_diffrn_reflns_point_group_measured_fraction_max 0.930
_diffrn_reflns_theta_full 67.684
_diffrn_reflns_theta_max 76.499
_diffrn_reflns_theta_min 3.712
_diffrn_source 'micro-focus sealed X-ray tube'
_exptl_absorpt_coefficient_mu 1.834
_exptl_absorpt_correction_T_max 1.00000
_exptl_absorpt_correction_T_min 0.76949
_exptl_absorpt_correction_type multi-scan
_exptl_absorpt_process_details
;
CrysAlisPro 1.171.42.55a (Rigaku Oxford Diffraction, 2022)
Empirical absorption correction using spherical harmonics,
implemented in SCALE3 ABSPACK scaling algorithm.
;
_exptl_crystal_colour blue
_exptl_crystal_density_diffrn 1.502
_exptl_crystal_description block
_exptl_crystal_F_000 514
_exptl_crystal_size_max 0.510
_exptl_crystal_size_mid 0.470
_exptl_crystal_size_min 0.230
_refine_diff_density_max 0.294
_refine_diff_density_min -0.414
_refine_diff_density_rms 0.052
_refine_ls_extinction_method none
_refine_ls_goodness_of_fit_ref 1.031
_refine_ls_hydrogen_treatment constr
_refine_ls_matrix_type full
_refine_ls_number_parameters 294
_refine_ls_number_reflns 4292
_refine_ls_number_restraints 0
_refine_ls_restrained_S_all 1.031
_refine_ls_R_factor_all 0.0314
_refine_ls_R_factor_gt 0.0304
_refine_ls_shift/su_max 0.001
_refine_ls_shift/su_mean 0.000
_refine_ls_structure_factor_coef Fsqd
_refine_ls_weighting_details 'w=1/[\s^2^(Fo^2^)+(0.0310P)^2^+1.0102P] where P=(Fo^2^+2Fc^2^)/3'
_refine_ls_weighting_scheme calc
_refine_ls_wR_factor_gt 0.0775
_refine_ls_wR_factor_ref 0.0781
_reflns_Friedel_coverage 0.000
_reflns_number_gt 4092
_reflns_number_total 4292
_reflns_threshold_expression 'I > 2\s(I)'
_cod_data_source_file yv5014sup1.cif
_cod_data_source_block 6
_cod_database_code 2312384
_shelx_shelxl_version_number 2018/3
_shelx_space_group_comment
;
The symmetry employed for this shelxl refinement is uniquely defined
by the following loop, which should always be used as a source of
symmetry information in preference to the above space-group names.
They are only intended as comments.
;
_shelx_estimated_absorpt_t_min 0.455
_shelx_estimated_absorpt_t_max 0.678

loop_
_space_group_symop_operation_xyz
'x, y, z'
'-x, -y, -z'

loop_
_atom_site_label
_atom_site_type_symbol
_atom_site_fract_x
_atom_site_fract_y
_atom_site_fract_z
_atom_site_U_iso_or_equiv
_atom_site_adp_type
_atom_site_occupancy
_atom_site_site_symmetry_order
_atom_site_calc_flag
_atom_site_refinement_flags_posn
_atom_site_refinement_flags_adp
_atom_site_refinement_flags_occupancy
_atom_site_disorder_assembly
_atom_site_disorder_group
Cu1 Cu 0.05239(3) 0.27265(2) 0.37040(2) 0.02074(9) Uani 1 1 d . . . . .
N1 N 0.17786(19) 0.25917(13) 0.50842(12) 0.0218(3) Uani 1 1 d . . . . .
C2 C 0.2676(2) 0.15915(16) 0.58450(14) 0.0208(3) Uani 1 1 d . . . . .
N3 N 0.34506(19) 0.18552(13) 0.66403(11) 0.0208(3) Uani 1 1 d . . . . .
C4 C 0.3048(2) 0.30809(16) 0.63655(15) 0.0251(4) Uani 1 1 d . . . . .
H4 H 0.342519 0.352357 0.676911 0.030 Uiso 1 1 calc R U . . .
C5 C 0.2010(2) 0.35235(16) 0.54084(15) 0.0241(4) Uani 1 1 d . . . . .
H5 H 0.151870 0.434373 0.502091 0.029 Uiso 1 1 calc R U . . .
C6 C 0.2842(3) 0.03583(16) 0.58504(16) 0.0275(4) Uani 1 1 d . . . . .
H6A H 0.227755 0.038459 0.515764 0.041 Uiso 1 1 calc R U . . .
H6B H 0.226053 -0.012113 0.649936 0.041 Uiso 1 1 calc R U . . .
H6C H 0.409915 -0.000344 0.589789 0.041 Uiso 1 1 calc R U . . .
C7 C 0.4722(2) 0.09847(16) 0.75388(14) 0.0238(4) Uani 1 1 d . . . . .
H7A H 0.588437 0.083253 0.721998 0.029 Uiso 1 1 calc R U . . .
H7B H 0.429098 0.021772 0.785197 0.029 Uiso 1 1 calc R U . . .
C8 C 0.4941(2) 0.14522(15) 0.84630(14) 0.0215(3) Uani 1 1 d . . . . .
C9 C 0.6363(2) 0.20283(15) 0.84869(14) 0.0225(4) Uani 1 1 d . . . . .
C10 C 0.6504(2) 0.24761(15) 0.93479(14) 0.0228(4) Uani 1 1 d . . . . .
C11 C 0.5244(2) 0.23519(16) 1.01695(15) 0.0242(4) Uani 1 1 d . . . . .
C12 C 0.3861(2) 0.17683(15) 1.01235(14) 0.0233(4) Uani 1 1 d . . . . .
H12 H 0.301625 0.167200 1.068607 0.028 Uiso 1 1 calc R U . . .
C13 C 0.3679(2) 0.13230(15) 0.92817(14) 0.0218(3) Uani 1 1 d . . . . .
C14 C 0.2126(2) 0.07244(16) 0.92610(16) 0.0265(4) Uani 1 1 d . . . . .
H14A H 0.138488 0.073380 0.989049 0.040 Uiso 1 1 calc R U . . .
H14B H 0.256210 -0.010500 0.932696 0.040 Uiso 1 1 calc R U . . .
H14C H 0.142354 0.115587 0.855209 0.040 Uiso 1 1 calc R U . . .
C15 C 0.7682(2) 0.21711(17) 0.75729(15) 0.0281(4) Uani 1 1 d . . . . .
H15A H 0.831687 0.138065 0.762212 0.042 Uiso 1 1 calc R U . . .
H15B H 0.853008 0.264468 0.766904 0.042 Uiso 1 1 calc R U . . .
H15C H 0.705041 0.258047 0.683639 0.042 Uiso 1 1 calc R U . . .
C16 C 0.5313(3) 0.2836(2) 1.10996(17) 0.0347(4) Uani 1 1 d . . . . .
H16A H 0.430858 0.265856 1.157555 0.052 Uiso 1 1 calc R U . . .
H16B H 0.525116 0.370379 1.077306 0.052 Uiso 1 1 calc R U . . .
H16C H 0.642404 0.245916 1.155364 0.052 Uiso 1 1 calc R U . . .
C17 C 0.8002(2) 0.31173(16) 0.93841(15) 0.0257(4) Uani 1 1 d . . . . .
H17A H 0.806252 0.321042 1.012012 0.031 Uiso 1 1 calc R U . . .
H17B H 0.913991 0.263452 0.930053 0.031 Uiso 1 1 calc R U . . .
N18 N 0.77339(19) 0.43104(13) 0.84739(12) 0.0216(3) Uani 1 1 d . . . . .
C19 C 0.8996(2) 0.49800(16) 0.80925(14) 0.0219(3) Uani 1 1 d . . . . .
N20 N 0.83206(19) 0.59688(13) 0.72264(12) 0.0216(3) Uani 1 1 d . . . . .
C21 C 0.6570(2) 0.59192(16) 0.70548(15) 0.0227(4) Uani 1 1 d . . . . .
H21 H 0.576220 0.650620 0.649003 0.027 Uiso 1 1 calc R U . . .
C22 C 0.6191(2) 0.49006(16) 0.78202(15) 0.0232(4) Uani 1 1 d . . . . .
H22 H 0.508460 0.464110 0.789465 0.028 Uiso 1 1 calc R U . . .
C23 C 1.0860(2) 0.46258(17) 0.85603(16) 0.0288(4) Uani 1 1 d . . . . .
H23A H 1.151586 0.526536 0.817226 0.043 Uiso 1 1 calc R U . . .
H23B H 1.141800 0.388867 0.845238 0.043 Uiso 1 1 calc R U . . .
H23C H 1.087275 0.449027 0.936418 0.043 Uiso 1 1 calc R U . . .
N24 N -0.2497(2) 0.23976(14) 0.45388(12) 0.0254(3) Uani 1 1 d . . . . .
O25 O -0.24621(17) 0.34851(12) 0.40091(12) 0.0307(3) Uani 1 1 d . . . . .
O26 O -0.10569(16) 0.16410(11) 0.46096(11) 0.0264(3) Uani 1 1 d . . . . .
O27 O -0.38214(17) 0.20360(13) 0.49729(12) 0.0338(3) Uani 1 1 d . . . . .
N28 N 0.0486(2) 0.15321(14) 0.23342(12) 0.0256(3) Uani 1 1 d . . . . .
O29 O -0.04706(17) 0.25118(11) 0.23515(11) 0.0276(3) Uani 1 1 d . . . . .
O30 O 0.0037(2) 0.10883(13) 0.16824(11) 0.0359(3) Uani 1 1 d . . . . .
O31 O 0.18280(18) 0.10975(13) 0.29853(11) 0.0328(3) Uani 1 1 d . . . . .

loop_
_atom_site_aniso_label
_atom_site_aniso_U_11
_atom_site_aniso_U_22
_atom_site_aniso_U_33
_atom_site_aniso_U_23
_atom_site_aniso_U_13
_atom_site_aniso_U_12
Cu1 0.01840(14) 0.02363(15) 0.01976(14) -0.00623(10) -0.00143(9) -0.00611(10)
N1 0.0197(7) 0.0243(7) 0.0199(7) -0.0060(6) -0.0006(5) -0.0046(6)
C2 0.0192(8) 0.0250(9) 0.0180(8) -0.0063(7) 0.0021(6) -0.0069(7)
N3 0.0208(7) 0.0222(7) 0.0177(7) -0.0059(6) -0.0018(5) -0.0025(6)
C4 0.0288(9) 0.0227(9) 0.0243(9) -0.0106(7) -0.0022(7) -0.0015(7)
C5 0.0255(9) 0.0222(8) 0.0237(9) -0.0086(7) -0.0020(7) -0.0008(7)
C6 0.0331(10) 0.0237(9) 0.0257(9) -0.0071(7) -0.0030(7) -0.0090(7)
C7 0.0253(9) 0.0230(9) 0.0208(8) -0.0070(7) -0.0059(7) 0.0000(7)
C8 0.0237(8) 0.0185(8) 0.0189(8) -0.0040(7) -0.0049(6) -0.0003(7)
C9 0.0234(8) 0.0196(8) 0.0196(8) -0.0027(7) -0.0030(7) -0.0008(7)
C10 0.0237(8) 0.0189(8) 0.0226(8) -0.0036(7) -0.0041(7) -0.0038(7)
C11 0.0268(9) 0.0214(8) 0.0222(8) -0.0064(7) -0.0032(7) -0.0018(7)
C12 0.0239(8) 0.0226(8) 0.0202(8) -0.0048(7) -0.0002(7) -0.0024(7)
C13 0.0224(8) 0.0178(8) 0.0209(8) -0.0027(7) -0.0043(7) -0.0013(7)
C14 0.0244(9) 0.0257(9) 0.0277(9) -0.0074(7) -0.0024(7) -0.0049(7)
C15 0.0260(9) 0.0318(10) 0.0253(9) -0.0089(8) 0.0009(7) -0.0056(8)
C16 0.0370(11) 0.0431(12) 0.0320(10) -0.0212(9) 0.0028(8) -0.0118(9)
C17 0.0277(9) 0.0226(9) 0.0232(9) -0.0031(7) -0.0037(7) -0.0063(7)
N18 0.0216(7) 0.0217(7) 0.0200(7) -0.0052(6) -0.0014(6) -0.0049(6)
C19 0.0210(8) 0.0246(9) 0.0206(8) -0.0084(7) 0.0003(6) -0.0052(7)
N20 0.0200(7) 0.0245(7) 0.0200(7) -0.0071(6) -0.0014(5) -0.0055(6)
C21 0.0187(8) 0.0251(9) 0.0237(8) -0.0085(7) -0.0015(7) -0.0034(7)
C22 0.0189(8) 0.0250(9) 0.0251(9) -0.0081(7) -0.0024(7) -0.0044(7)
C23 0.0226(9) 0.0295(10) 0.0300(10) -0.0051(8) -0.0044(7) -0.0057(7)
N24 0.0216(7) 0.0312(8) 0.0232(7) -0.0088(6) -0.0002(6) -0.0068(6)
O25 0.0261(7) 0.0271(7) 0.0362(7) -0.0081(6) 0.0018(5) -0.0052(5)
O26 0.0186(6) 0.0272(6) 0.0315(7) -0.0080(5) 0.0000(5) -0.0045(5)
O27 0.0224(6) 0.0422(8) 0.0333(7) -0.0077(6) 0.0072(5) -0.0103(6)
N28 0.0275(8) 0.0294(8) 0.0212(7) -0.0082(6) 0.0052(6) -0.0110(6)
O29 0.0265(6) 0.0290(7) 0.0290(7) -0.0124(5) -0.0040(5) -0.0047(5)
O30 0.0485(9) 0.0386(8) 0.0287(7) -0.0187(6) 0.0023(6) -0.0150(7)
O31 0.0292(7) 0.0368(8) 0.0296(7) -0.0114(6) -0.0026(6) -0.0001(6)

loop_
_atom_type_symbol
_atom_type_description
_atom_type_scat_dispersion_real
_atom_type_scat_dispersion_imag
_atom_type_scat_source
C C 0.0181 0.0091 'International Tables Vol C Tables 4.2.6.8 and 6.1.1.4'
H H 0.0000 0.0000 'International Tables Vol C Tables 4.2.6.8 and 6.1.1.4'
Cu Cu -1.9646 0.5888 'International Tables Vol C Tables 4.2.6.8 and 6.1.1.4'
N N 0.0311 0.0180 'International Tables Vol C Tables 4.2.6.8 and 6.1.1.4'
O O 0.0492 0.0322 'International Tables Vol C Tables 4.2.6.8 and 6.1.1.4'

loop_
_geom_angle_atom_site_label_1
_geom_angle_atom_site_label_2
_geom_angle_atom_site_label_3
_geom_angle
_geom_angle_site_symmetry_1
_geom_angle_site_symmetry_3
_geom_angle_publ_flag
N20 Cu1 N1 92.52(6) 2_666 . ?
N20 Cu1 O26 169.11(6) 2_666 . ?
N1 Cu1 O26 90.41(6) . . ?
N20 Cu1 O29 92.67(6) 2_666 . ?
N1 Cu1 O29 167.82(6) . . ?
O26 Cu1 O29 86.53(5) . . ?
N20 Cu1 O25 110.61(5) 2_666 . ?
N1 Cu1 O25 101.57(5) . . ?
O26 Cu1 O25 58.51(5) . . ?
O29 Cu1 O25 86.87(5) . . ?
C2 N1 C5 106.91(14) . . ?
C2 N1 Cu1 126.41(12) . . ?
C5 N1 Cu1 126.52(12) . . ?
N1 C2 N3 109.67(15) . . ?
N1 C2 C6 126.94(16) . . ?
N3 C2 C6 123.39(15) . . ?
C2 N3 C4 108.06(14) . . ?
C2 N3 C7 124.30(14) . . ?
C4 N3 C7 127.03(15) . . ?
C5 C4 N3 106.32(15) . . ?
C5 C4 H4 126.8 . . ?
N3 C4 H4 126.8 . . ?
C4 C5 N1 109.04(16) . . ?
C4 C5 H5 125.5 . . ?
N1 C5 H5 125.5 . . ?
C2 C6 H6A 109.5 . . ?
C2 C6 H6B 109.5 . . ?
H6A C6 H6B 109.5 . . ?
C2 C6 H6C 109.5 . . ?
H6A C6 H6C 109.5 . . ?
H6B C6 H6C 109.5 . . ?
N3 C7 C8 110.73(14) . . ?
N3 C7 H7A 109.5 . . ?
C8 C7 H7A 109.5 . . ?
N3 C7 H7B 109.5 . . ?
C8 C7 H7B 109.5 . . ?
H7A C7 H7B 108.1 . . ?
C13 C8 C9 120.78(16) . . ?
C13 C8 C7 118.63(16) . . ?
C9 C8 C7 120.58(16) . . ?
C8 C9 C10 119.03(16) . . ?
C8 C9 C15 119.17(16) . . ?
C10 C9 C15 121.80(16) . . ?
C11 C10 C9 120.53(16) . . ?
C11 C10 C17 119.27(16) . . ?
C9 C10 C17 120.19(16) . . ?
C12 C11 C10 118.82(16) . . ?
C12 C11 C16 118.47(17) . . ?
C10 C11 C16 122.71(17) . . ?
C13 C12 C11 122.06(17) . . ?
C13 C12 H12 119.0 . . ?
C11 C12 H12 119.0 . . ?
C12 C13 C8 118.77(16) . . ?
C12 C13 C14 119.60(16) . . ?
C8 C13 C14 121.62(16) . . ?
C13 C14 H14A 109.5 . . ?
C13 C14 H14B 109.5 . . ?
H14A C14 H14B 109.5 . . ?
C13 C14 H14C 109.5 . . ?
H14A C14 H14C 109.5 . . ?
H14B C14 H14C 109.5 . . ?
C9 C15 H15A 109.5 . . ?
C9 C15 H15B 109.5 . . ?
H15A C15 H15B 109.5 . . ?
C9 C15 H15C 109.5 . . ?
H15A C15 H15C 109.5 . . ?
H15B C15 H15C 109.5 . . ?
C11 C16 H16A 109.5 . . ?
C11 C16 H16B 109.5 . . ?
H16A C16 H16B 109.5 . . ?
C11 C16 H16C 109.5 . . ?
H16A C16 H16C 109.5 . . ?
H16B C16 H16C 109.5 . . ?
N18 C17 C10 110.65(14) . . ?
N18 C17 H17A 109.5 . . ?
C10 C17 H17A 109.5 . . ?
N18 C17 H17B 109.5 . . ?
C10 C17 H17B 109.5 . . ?
H17A C17 H17B 108.1 . . ?
C19 N18 C22 107.99(14) . . ?
C19 N18 C17 125.51(15) . . ?
C22 N18 C17 126.39(15) . . ?
N20 C19 N18 109.55(15) . . ?
N20 C19 C23 126.32(16) . . ?
N18 C19 C23 124.09(16) . . ?
C19 N20 C21 107.01(14) . . ?
C19 N20 Cu1 129.43(12) . 2_666 ?
C21 N20 Cu1 123.55(12) . 2_666 ?
C22 C21 N20 109.00(15) . . ?
C22 C21 H21 125.5 . . ?
N20 C21 H21 125.5 . . ?
C21 C22 N18 106.45(15) . . ?
C21 C22 H22 126.8 . . ?
N18 C22 H22 126.8 . . ?
C19 C23 H23A 109.5 . . ?
C19 C23 H23B 109.5 . . ?
H23A C23 H23B 109.5 . . ?
C19 C23 H23C 109.5 . . ?
H23A C23 H23C 109.5 . . ?
H23B C23 H23C 109.5 . . ?
O27 N24 O25 123.24(15) . . ?
O27 N24 O26 119.50(15) . . ?
O25 N24 O26 117.26(14) . . ?
N24 O25 Cu1 83.30(9) . . ?
N24 O26 Cu1 100.89(10) . . ?
O30 N28 O31 123.81(16) . . ?
O30 N28 O29 118.87(15) . . ?
O31 N28 O29 117.31(15) . . ?
N28 O29 Cu1 104.24(10) . . ?

loop_
_geom_bond_atom_site_label_1
_geom_bond_atom_site_label_2
_geom_bond_distance
_geom_bond_site_symmetry_2
_geom_bond_publ_flag
Cu1 N20 1.9583(14) 2_666 ?
Cu1 N1 1.9642(14) . ?
Cu1 O26 1.9963(13) . ?
Cu1 O29 2.0200(13) . ?
Cu1 O25 2.3957(13) . ?
N1 C2 1.333(2) . ?
N1 C5 1.381(2) . ?
C2 N3 1.347(2) . ?
C2 C6 1.483(2) . ?
N3 C4 1.383(2) . ?
N3 C7 1.479(2) . ?
C4 C5 1.351(2) . ?
C4 H4 0.9500 . ?
C5 H5 0.9500 . ?
C6 H6A 0.9800 . ?
C6 H6B 0.9800 . ?
C6 H6C 0.9800 . ?
C7 C8 1.508(2) . ?
C7 H7A 0.9900 . ?
C7 H7B 0.9900 . ?
C8 C13 1.400(2) . ?
C8 C9 1.405(2) . ?
C9 C10 1.407(2) . ?
C9 C15 1.516(2) . ?
C10 C11 1.402(3) . ?
C10 C17 1.511(2) . ?
C11 C12 1.392(3) . ?
C11 C16 1.511(3) . ?
C12 C13 1.387(2) . ?
C12 H12 0.9500 . ?
C13 C14 1.509(2) . ?
C14 H14A 0.9800 . ?
C14 H14B 0.9800 . ?
C14 H14C 0.9800 . ?
C15 H15A 0.9800 . ?
C15 H15B 0.9800 . ?
C15 H15C 0.9800 . ?
C16 H16A 0.9800 . ?
C16 H16B 0.9800 . ?
C16 H16C 0.9800 . ?
C17 N18 1.481(2) . ?
C17 H17A 0.9900 . ?
C17 H17B 0.9900 . ?
N18 C19 1.350(2) . ?
N18 C22 1.384(2) . ?
C19 N20 1.335(2) . ?
C19 C23 1.488(2) . ?
N20 C21 1.381(2) . ?
C21 C22 1.352(3) . ?
C21 H21 0.9500 . ?
C22 H22 0.9500 . ?
C23 H23A 0.9800 . ?
C23 H23B 0.9800 . ?
C23 H23C 0.9800 . ?
N24 O27 1.225(2) . ?
N24 O25 1.258(2) . ?
N24 O26 1.289(2) . ?
N28 O30 1.227(2) . ?
N28 O31 1.245(2) . ?
N28 O29 1.293(2) . ?

loop_
_geom_torsion_atom_site_label_1
_geom_torsion_atom_site_label_2
_geom_torsion_atom_site_label_3
_geom_torsion_atom_site_label_4
_geom_torsion
_geom_torsion_site_symmetry_1
_geom_torsion_site_symmetry_2
_geom_torsion_site_symmetry_3
_geom_torsion_site_symmetry_4
_geom_torsion_publ_flag
C5 N1 C2 N3 0.53(19) . . . . ?
Cu1 N1 C2 N3 176.17(11) . . . . ?
C5 N1 C2 C6 -179.27(17) . . . . ?
Cu1 N1 C2 C6 -3.6(3) . . . . ?
N1 C2 N3 C4 -0.83(19) . . . . ?
C6 C2 N3 C4 178.98(16) . . . . ?
N1 C2 N3 C7 -172.39(15) . . . . ?
C6 C2 N3 C7 7.4(3) . . . . ?
C2 N3 C4 C5 0.8(2) . . . . ?
C7 N3 C4 C5 172.05(16) . . . . ?
N3 C4 C5 N1 -0.5(2) . . . . ?
C2 N1 C5 C4 0.0(2) . . . . ?
Cu1 N1 C5 C4 -175.65(12) . . . . ?
C2 N3 C7 C8 -164.04(15) . . . . ?
C4 N3 C7 C8 26.0(2) . . . . ?
N3 C7 C8 C13 81.88(19) . . . . ?
N3 C7 C8 C9 -96.77(18) . . . . ?
C13 C8 C9 C10 0.0(2) . . . . ?
C7 C8 C9 C10 178.63(15) . . . . ?
C13 C8 C9 C15 -178.84(15) . . . . ?
C7 C8 C9 C15 -0.2(2) . . . . ?
C8 C9 C10 C11 -0.1(2) . . . . ?
C15 C9 C10 C11 178.71(16) . . . . ?
C8 C9 C10 C17 -179.02(15) . . . . ?
C15 C9 C10 C17 -0.2(2) . . . . ?
C9 C10 C11 C12 0.6(3) . . . . ?
C17 C10 C11 C12 179.50(15) . . . . ?
C9 C10 C11 C16 -178.85(17) . . . . ?
C17 C10 C11 C16 0.1(3) . . . . ?
C10 C11 C12 C13 -1.0(3) . . . . ?
C16 C11 C12 C13 178.47(17) . . . . ?
C11 C12 C13 C8 0.9(3) . . . . ?
C11 C12 C13 C14 -178.54(16) . . . . ?
C9 C8 C13 C12 -0.4(2) . . . . ?
C7 C8 C13 C12 -179.03(15) . . . . ?
C9 C8 C13 C14 179.03(15) . . . . ?
C7 C8 C13 C14 0.4(2) . . . . ?
C11 C10 C17 N18 -107.18(18) . . . . ?
C9 C10 C17 N18 71.7(2) . . . . ?
C10 C17 N18 C19 -162.49(16) . . . . ?
C10 C17 N18 C22 13.2(2) . . . . ?
C22 N18 C19 N20 0.03(19) . . . . ?
C17 N18 C19 N20 176.36(15) . . . . ?
C22 N18 C19 C23 -178.12(17) . . . . ?
C17 N18 C19 C23 -1.8(3) . . . . ?
N18 C19 N20 C21 -0.10(19) . . . . ?
C23 C19 N20 C21 178.01(17) . . . . ?
N18 C19 N20 Cu1 -178.68(11) . . . 2_666 ?
C23 C19 N20 Cu1 -0.6(3) . . . 2_666 ?
C19 N20 C21 C22 0.1(2) . . . . ?
Cu1 N20 C21 C22 178.81(12) 2_666 . . . ?
N20 C21 C22 N18 -0.1(2) . . . . ?
C19 N18 C22 C21 0.05(19) . . . . ?
C17 N18 C22 C21 -176.24(16) . . . . ?
O27 N24 O25 Cu1 -177.56(16) . . . . ?
O26 N24 O25 Cu1 1.82(14) . . . . ?
O27 N24 O26 Cu1 177.19(13) . . . . ?
O25 N24 O26 Cu1 -2.20(16) . . . . ?
O30 N28 O29 Cu1 170.58(12) . . . . ?
O31 N28 O29 Cu1 -9.79(17) . . . . ?

_cod_database_fobs_code 2312384
